data_7016541
loop_
_publ_author_name
'Xu, Tieqi'
'Pan, Yu'
'Lu, Xiao-Bing'

_publ_section_title
;
 Binuclear half-metallocene chromium(iii) complexes mediated ethylene
 polymerization with alkylaluminium as cocatalyst.
;
_journal_issue 34
_journal_name_full 'Dalton transactions (Cambridge, England : 2003)'
_journal_page_first 8643
_journal_page_last 8650
_journal_paper_doi 10.1039/c1dt10803d
_journal_volume 40
_journal_year 2011
_chemical_formula_sum 'C41 H41 Cl Cr N O2'
_chemical_formula_weight 667.20
_chemical_name_systematic
;
?
;
_space_group_IT_number 2
_symmetry_cell_setting triclinic
_symmetry_space_group_name_Hall '-P 1'
_symmetry_space_group_name_H-M 'P -1'
_atom_sites_solution_hydrogens geom
_atom_sites_solution_primary direct
_atom_sites_solution_secondary difmap
_audit_creation_method SHELXL-97
_cell_angle_alpha 69.8440(10)
_cell_angle_beta 83.356(2)
_cell_angle_gamma 79.470(2)
_cell_formula_units_Z 2
_cell_length_a 8.6023(7)
_cell_length_b 12.9253(11)
_cell_length_c 16.4342(14)
_cell_measurement_reflns_used 9250
_cell_measurement_temperature 293(2)
_cell_measurement_theta_max 26.04
_cell_measurement_theta_min 1.70
_cell_volume 1683.7(2)
_computing_molecular_graphics 'Bruker SHELXTL'
_computing_publication_material 'Bruker SHELXTL'
_computing_structure_refinement 'SHELXL-97 (Sheldrick, 1997)'
_computing_structure_solution 'SHELXS-97 (Sheldrick, 1990)'
_diffrn_ambient_temperature 293(2)
_diffrn_detector_area_resol_mean 0.01
_diffrn_measured_fraction_theta_full 0.978
_diffrn_measured_fraction_theta_max 0.978
_diffrn_measurement_device_type 'Bruker Smart Apex CCD'
_diffrn_measurement_method \w-2\q
_diffrn_radiation_monochromator graphite
_diffrn_radiation_source 'fine-focus sealed tube'
_diffrn_radiation_type MoK\a
_diffrn_radiation_wavelength 0.71073
_diffrn_reflns_av_R_equivalents 0.0229
_diffrn_reflns_av_sigmaI/netI 0.0596
_diffrn_reflns_limit_h_max 10
_diffrn_reflns_limit_h_min -9
_diffrn_reflns_limit_k_max 15
_diffrn_reflns_limit_k_min -12
_diffrn_reflns_limit_l_max 17
_diffrn_reflns_limit_l_min -20
_diffrn_reflns_number 9250
_diffrn_reflns_theta_full 26.04
_diffrn_reflns_theta_max 26.04
_diffrn_reflns_theta_min 1.70
_diffrn_standards_decay_% none
_diffrn_standards_interval_count 0
_diffrn_standards_interval_time 0
_diffrn_standards_number 0
_exptl_absorpt_coefficient_mu 0.456
_exptl_absorpt_correction_T_max 0.955
_exptl_absorpt_correction_T_min 0.936
_exptl_absorpt_correction_type empirical
_exptl_absorpt_process_details 'ABSCOR by T.Higashi 8 March, 1995'
_exptl_crystal_colour brown
_exptl_crystal_density_diffrn 1.316
_exptl_crystal_density_method 'not measured'
_exptl_crystal_description block
_exptl_crystal_F_000 702
_exptl_crystal_size_max 0.16
_exptl_crystal_size_mid 0.12
_exptl_crystal_size_min 0.10
_refine_diff_density_max 0.426
_refine_diff_density_min -0.300
_refine_diff_density_rms 0.065
_refine_ls_extinction_method none
_refine_ls_goodness_of_fit_ref 1.021
_refine_ls_hydrogen_treatment constr
_refine_ls_matrix_type full
_refine_ls_number_parameters 421
_refine_ls_number_reflns 6500
_refine_ls_number_restraints 0
_refine_ls_restrained_S_all 1.021
_refine_ls_R_factor_all 0.0840
_refine_ls_R_factor_gt 0.0513
_refine_ls_shift/su_max 0.000
_refine_ls_shift/su_mean 0.000
_refine_ls_structure_factor_coef Fsqd
_refine_ls_weighting_details 'calc w=1/[\s^2^(Fo^2^)+(0.0705P)^2^+0.1228P] where P=(Fo^2^+2Fc^2^)/3'
_refine_ls_weighting_scheme calc
_refine_ls_wR_factor_gt 0.1202
_refine_ls_wR_factor_ref 0.1355
_reflns_number_gt 4503
_reflns_number_total 6500
_reflns_threshold_expression >2sigma(I)
_cod_data_source_file c1dt10803d.txt
_cod_data_source_block 2
_cod_depositor_comments
;
The following automatic conversions were performed:

'_symmetry_cell_setting' value 'Triclinic' changed to 'triclinic'
according to /home/saulius/struct/CIF-dictionaries/cif_core.dic
dictionary named 'cif_core.dic' version 2.4.1 from 2010-06-29.

Automatic conversion script
Id: cif_fix_values 1715 2011-07-08 13:25:40Z adriana 
;
_cod_original_sg_symbol_H-M P-1
_cod_database_code 7016541

loop_
_symmetry_equiv_pos_as_xyz
'x, y, z'
'-x, -y, -z'

loop_
_atom_site_label
_atom_site_type_symbol
_atom_site_fract_x
_atom_site_fract_y
_atom_site_fract_z
_atom_site_U_iso_or_equiv
_atom_site_adp_type
_atom_site_occupancy
_atom_site_symmetry_multiplicity
_atom_site_calc_flag
_atom_site_refinement_flags
Cr1 Cr 0.73595(5) 0.62238(4) 0.16982(3) 0.02931(15) Uani 1 1 d .
Cl1 Cl 1.00359(9) 0.62932(8) 0.13658(5) 0.0508(2) Uani 1 1 d .
O1 O 0.7009(2) 0.72548(16) 0.23281(12) 0.0360(5) Uani 1 1 d .
O2 O 0.3796(2) 0.90720(18) 0.35192(13) 0.0392(5) Uani 1 1 d .
N1 N 0.7777(3) 0.49279(19) 0.28495(15) 0.0302(5) Uani 1 1 d .
C1 C 0.7219(3) 0.7162(2) 0.31306(17) 0.0287(6) Uani 1 1 d .
C11 C 0.6268(3) 0.9208(2) 0.27570(18) 0.0289(6) Uani 1 1 d .
C21 C 0.7944(3) 0.5063(2) 0.35765(18) 0.0307(6) Uani 1 1 d .
H21 H 0.8238 0.4417 0.4037 0.037 Uiso 1 1 calc R
C3 C 0.7935(3) 0.6017(2) 0.46001(17) 0.0299(6) Uani 1 1 d .
H3 H 0.8293 0.5323 0.4995 0.036 Uiso 1 1 calc R
C20 C 0.7251(3) 0.9793(2) 0.20508(17) 0.0281(6) Uani 1 1 d .
C8 C 0.6731(3) 0.8929(3) 0.45688(19) 0.0336(7) Uani 1 1 d .
H8 H 0.6358 0.9628 0.4185 0.040 Uiso 1 1 calc R
C9 C 0.7078(3) 0.8001(2) 0.42689(17) 0.0267(6) Uani 1 1 d .
C2 C 0.7731(3) 0.6095(2) 0.37583(17) 0.0283(6) Uani 1 1 d .
C12 C 0.4713(3) 0.9680(2) 0.28443(18) 0.0318(7) Uani 1 1 d .
C26 C 0.7965(3) 0.3779(2) 0.28959(18) 0.0320(7) Uani 1 1 d .
C10 C 0.6889(3) 0.8103(2) 0.33895(17) 0.0268(6) Uani 1 1 d .
C4 C 0.7622(3) 0.6942(2) 0.48779(17) 0.0295(6) Uani 1 1 d .
C19 C 0.8850(3) 0.9359(3) 0.18906(18) 0.0345(7) Uani 1 1 d .
H19 H 0.9291 0.8667 0.2259 0.041 Uiso 1 1 calc R
C33 C 0.6364(3) 0.5506(3) 0.08258(19) 0.0358(7) Uani 1 1 d .
C15 C 0.6643(3) 1.0863(2) 0.14781(18) 0.0332(7) Uani 1 1 d .
C32 C 0.5114(3) 0.5819(3) 0.13823(19) 0.0385(7) Uani 1 1 d .
C27 C 0.9147(4) 0.3373(3) 0.23852(19) 0.0406(8) Uani 1 1 d .
H27 H 0.9807 0.3841 0.2002 0.049 Uiso 1 1 calc R
C5 C 0.7827(4) 0.6853(3) 0.57498(19) 0.0391(7) Uani 1 1 d .
H5 H 0.8197 0.6163 0.6146 0.047 Uiso 1 1 calc R
C35 C 0.6157(4) 0.7390(3) 0.05483(18) 0.0353(7) Uani 1 1 d .
C36 C 0.4967(3) 0.6984(3) 0.11890(19) 0.0380(7) Uani 1 1 d .
C14 C 0.5058(4) 1.1324(3) 0.16341(19) 0.0381(7) Uani 1 1 d .
H14 H 0.4659 1.2037 0.1282 0.046 Uiso 1 1 calc R
C13 C 0.4116(3) 1.0750(3) 0.2284(2) 0.0376(7) Uani 1 1 d .
H13 H 0.3069 1.1059 0.2364 0.045 Uiso 1 1 calc R
C16 C 0.7615(4) 1.1436(3) 0.07691(19) 0.0393(7) Uani 1 1 d .
H16 H 0.7206 1.2130 0.0391 0.047 Uiso 1 1 calc R
C17 C 0.9127(4) 1.0987(3) 0.0638(2) 0.0441(8) Uani 1 1 d .
H17 H 0.9755 1.1370 0.0172 0.053 Uiso 1 1 calc R
C34 C 0.6989(3) 0.6480(3) 0.03038(18) 0.0347(7) Uani 1 1 d .
C31 C 0.6961(4) 0.3087(3) 0.3443(2) 0.0444(8) Uani 1 1 d .
H31 H 0.6150 0.3368 0.3771 0.053 Uiso 1 1 calc R
C7 C 0.6934(4) 0.8818(3) 0.5408(2) 0.0428(8) Uani 1 1 d .
H7 H 0.6705 0.9441 0.5587 0.051 Uiso 1 1 calc R
C18 C 0.9749(4) 0.9939(3) 0.1206(2) 0.0424(8) Uani 1 1 d .
H18 H 1.0794 0.9636 0.1113 0.051 Uiso 1 1 calc R
C29 C 0.8354(4) 0.1563(3) 0.3010(2) 0.0511(9) Uani 1 1 d .
H29 H 0.8498 0.0816 0.3054 0.061 Uiso 1 1 calc R
C38 C 0.6802(4) 0.4370(3) 0.0726(2) 0.0520(9) Uani 1 1 d .
H38A H 0.6160 0.4317 0.0306 0.078 Uiso 1 1 calc R
H38B H 0.6627 0.3807 0.1274 0.078 Uiso 1 1 calc R
H38C H 0.7899 0.4263 0.0534 0.078 Uiso 1 1 calc R
C28 C 0.9329(4) 0.2254(3) 0.2456(2) 0.0456(8) Uani 1 1 d .
H28 H 1.0126 0.1972 0.2122 0.055 Uiso 1 1 calc R
C23 C 0.1400(4) 0.8345(3) 0.4136(2) 0.0545(10) Uani 1 1 d .
H23A H 0.0264 0.8571 0.4187 0.065 Uiso 1 1 calc R
H23B H 0.1816 0.8233 0.4689 0.065 Uiso 1 1 calc R
C6 C 0.7487(4) 0.7767(3) 0.6008(2) 0.0470(8) Uani 1 1 d .
H6 H 0.7618 0.7700 0.6578 0.056 Uiso 1 1 calc R
C22 C 0.2106(3) 0.9286(3) 0.3452(2) 0.0456(8) Uani 1 1 d .
H22A H 0.1855 0.9332 0.2879 0.055 Uiso 1 1 calc R
H22B H 0.1673 0.9989 0.3540 0.055 Uiso 1 1 calc R
C30 C 0.7156(4) 0.1969(3) 0.3506(2) 0.0540(9) Uani 1 1 d .
H30 H 0.6485 0.1501 0.3878 0.065 Uiso 1 1 calc R
C40 C 0.6458(4) 0.8582(3) 0.0206(2) 0.0522(9) Uani 1 1 d .
H40A H 0.5552 0.9054 -0.0087 0.078 Uiso 1 1 calc R
H40B H 0.7370 0.8641 -0.0195 0.078 Uiso 1 1 calc R
H40C H 0.6644 0.8808 0.0680 0.078 Uiso 1 1 calc R
C39 C 0.8268(4) 0.6529(3) -0.0404(2) 0.0547(10) Uani 1 1 d .
H39A H 0.7798 0.6715 -0.0948 0.082 Uiso 1 1 calc R
H39B H 0.8932 0.5817 -0.0281 0.082 Uiso 1 1 calc R
H39C H 0.8892 0.7088 -0.0435 0.082 Uiso 1 1 calc R
C41 C 0.3749(4) 0.7698(4) 0.1585(2) 0.0627(11) Uani 1 1 d .
H41A H 0.3257 0.7231 0.2101 0.094 Uiso 1 1 calc R
H41B H 0.2960 0.8107 0.1176 0.094 Uiso 1 1 calc R
H41C H 0.4256 0.8210 0.1729 0.094 Uiso 1 1 calc R
C37 C 0.4067(4) 0.5051(4) 0.2013(3) 0.0652(11) Uani 1 1 d .
H37A H 0.3796 0.5274 0.2517 0.098 Uiso 1 1 calc R
H37B H 0.4620 0.4300 0.2181 0.098 Uiso 1 1 calc R
H37C H 0.3119 0.5089 0.1741 0.098 Uiso 1 1 calc R
C25 C 0.3406(4) 0.6626(3) 0.4065(3) 0.0647(11) Uani 1 1 d .
H25A H 0.4096 0.7077 0.3646 0.097 Uiso 1 1 calc R
H25B H 0.3482 0.5924 0.3973 0.097 Uiso 1 1 calc R
H25C H 0.3712 0.6499 0.4640 0.097 Uiso 1 1 calc R
C24 C 0.1711(4) 0.7223(3) 0.3967(3) 0.0598(10) Uani 1 1 d .
H24A H 0.1021 0.6735 0.4365 0.072 Uiso 1 1 calc R
H24B H 0.1423 0.7352 0.3383 0.072 Uiso 1 1 calc R

loop_
_atom_site_aniso_label
_atom_site_aniso_U_11
_atom_site_aniso_U_22
_atom_site_aniso_U_33
_atom_site_aniso_U_23
_atom_site_aniso_U_13
_atom_site_aniso_U_12
Cr1 0.0335(3) 0.0296(3) 0.0262(3) -0.0117(2) -0.00606(18) -0.0006(2)
Cl1 0.0337(4) 0.0593(6) 0.0500(5) -0.0046(4) -0.0052(4) -0.0084(4)
O1 0.0577(13) 0.0230(11) 0.0287(11) -0.0099(9) -0.0121(9) -0.0013(10)
O2 0.0294(11) 0.0431(13) 0.0427(12) -0.0103(11) -0.0055(9) -0.0051(10)
N1 0.0362(13) 0.0249(13) 0.0326(13) -0.0140(11) -0.0021(10) -0.0033(11)
C1 0.0316(15) 0.0282(16) 0.0274(15) -0.0095(12) -0.0051(12) -0.0047(13)
C11 0.0347(16) 0.0250(15) 0.0327(15) -0.0170(13) -0.0065(12) -0.0010(13)
C21 0.0363(16) 0.0247(15) 0.0295(15) -0.0067(13) -0.0046(12) -0.0034(13)
C3 0.0339(15) 0.0254(16) 0.0286(15) -0.0058(13) -0.0013(12) -0.0068(13)
C20 0.0364(16) 0.0259(15) 0.0247(14) -0.0106(12) -0.0054(12) -0.0054(13)
C8 0.0334(16) 0.0337(17) 0.0367(16) -0.0158(14) -0.0032(13) -0.0041(14)
C9 0.0235(14) 0.0307(16) 0.0283(14) -0.0128(13) -0.0008(11) -0.0046(12)
C2 0.0294(15) 0.0259(15) 0.0307(15) -0.0106(13) -0.0017(12) -0.0043(13)
C12 0.0362(16) 0.0321(17) 0.0307(15) -0.0150(13) -0.0055(13) -0.0031(14)
C26 0.0407(17) 0.0260(16) 0.0310(15) -0.0122(13) -0.0111(13) 0.0015(14)
C10 0.0276(14) 0.0247(15) 0.0292(15) -0.0097(12) -0.0034(11) -0.0038(12)
C4 0.0302(15) 0.0349(17) 0.0264(14) -0.0134(13) 0.0005(12) -0.0071(13)
C19 0.0399(17) 0.0294(17) 0.0338(16) -0.0106(14) -0.0039(13) -0.0032(14)
C33 0.0366(16) 0.0380(18) 0.0383(17) -0.0200(15) -0.0144(13) 0.0030(14)
C15 0.0448(17) 0.0304(17) 0.0291(15) -0.0149(13) -0.0084(13) -0.0034(14)
C32 0.0310(16) 0.048(2) 0.0387(17) -0.0154(16) -0.0090(13) -0.0053(15)
C27 0.0466(18) 0.0381(19) 0.0345(17) -0.0127(15) -0.0076(14) 0.0047(16)
C5 0.0450(18) 0.0419(19) 0.0301(16) -0.0139(14) -0.0042(13) -0.0002(15)
C35 0.0433(17) 0.0317(17) 0.0325(16) -0.0143(14) -0.0152(13) 0.0053(14)
C36 0.0349(16) 0.048(2) 0.0382(17) -0.0266(16) -0.0100(13) 0.0054(15)
C14 0.0493(19) 0.0289(17) 0.0343(17) -0.0096(14) -0.0148(14) 0.0043(15)
C13 0.0331(16) 0.0369(18) 0.0439(18) -0.0176(15) -0.0100(14) 0.0050(14)
C16 0.059(2) 0.0279(17) 0.0298(16) -0.0086(14) -0.0074(14) -0.0037(16)
C17 0.054(2) 0.046(2) 0.0313(17) -0.0112(16) 0.0039(15) -0.0134(17)
C34 0.0399(17) 0.0378(18) 0.0264(15) -0.0137(14) -0.0072(13) 0.0034(15)
C31 0.052(2) 0.0359(19) 0.051(2) -0.0229(16) 0.0040(16) -0.0082(17)
C7 0.0477(19) 0.045(2) 0.0442(19) -0.0287(17) -0.0035(15) 0.0008(16)
C18 0.0435(18) 0.043(2) 0.0398(18) -0.0165(16) 0.0029(14) -0.0022(16)
C29 0.067(2) 0.0338(19) 0.061(2) -0.0243(18) -0.0209(19) 0.0000(18)
C38 0.065(2) 0.039(2) 0.060(2) -0.0272(18) -0.0309(18) 0.0094(18)
C28 0.057(2) 0.040(2) 0.0435(19) -0.0248(17) -0.0135(16) 0.0125(17)
C23 0.0308(17) 0.077(3) 0.055(2) -0.022(2) 0.0032(15) -0.0083(18)
C6 0.058(2) 0.055(2) 0.0338(17) -0.0240(17) -0.0068(15) -0.0028(18)
C22 0.0345(17) 0.050(2) 0.053(2) -0.0194(18) -0.0066(15) -0.0019(16)
C30 0.061(2) 0.038(2) 0.068(2) -0.0229(19) 0.0011(19) -0.0140(18)
C40 0.074(2) 0.0344(19) 0.048(2) -0.0126(16) -0.0242(18) 0.0040(18)
C39 0.055(2) 0.068(3) 0.0362(18) -0.0194(18) 0.0017(16) 0.0036(19)
C41 0.048(2) 0.085(3) 0.065(2) -0.050(2) -0.0103(18) 0.020(2)
C37 0.045(2) 0.083(3) 0.066(3) -0.018(2) -0.0047(18) -0.020(2)
C25 0.051(2) 0.060(3) 0.077(3) -0.016(2) 0.011(2) -0.014(2)
C24 0.045(2) 0.056(2) 0.069(3) -0.005(2) 0.0040(18) -0.0178(19)

loop_
_atom_type_symbol
_atom_type_description
_atom_type_scat_dispersion_real
_atom_type_scat_dispersion_imag
_atom_type_scat_source
C C 0.0033 0.0016 'International Tables Vol C Tables 4.2.6.8 and 6.1.1.4'
H H 0.0000 0.0000 'International Tables Vol C Tables 4.2.6.8 and 6.1.1.4'
N N 0.0061 0.0033 'International Tables Vol C Tables 4.2.6.8 and 6.1.1.4'
O O 0.0106 0.0060 'International Tables Vol C Tables 4.2.6.8 and 6.1.1.4'
Cl Cl 0.1484 0.1585 'International Tables Vol C Tables 4.2.6.8 and 6.1.1.4'
Cr Cr 0.3209 0.6236 'International Tables Vol C Tables 4.2.6.8 and 6.1.1.4'

loop_
_geom_angle_atom_site_label_1
_geom_angle_atom_site_label_2
_geom_angle_atom_site_label_3
_geom_angle
O1 Cr1 N1 89.33(8)
O1 Cr1 C35 94.89(9)
N1 Cr1 C35 160.74(10)
O1 Cr1 C36 86.56(10)
N1 Cr1 C36 124.80(11)
C35 Cr1 C36 37.17(11)
O1 Cr1 C32 113.69(10)
N1 Cr1 C32 99.01(10)
C35 Cr1 C32 62.11(12)
C36 Cr1 C32 36.69(11)
O1 Cr1 C34 130.86(10)
N1 Cr1 C34 139.04(10)
C35 Cr1 C34 37.10(10)
C36 Cr1 C34 61.21(10)
C32 Cr1 C34 61.33(11)
O1 Cr1 C33 147.45(10)
N1 Cr1 C33 105.97(10)
C35 Cr1 C33 61.80(11)
C36 Cr1 C33 61.04(10)
C32 Cr1 C33 36.72(10)
C34 Cr1 C33 36.54(11)
O1 Cr1 Cl1 96.59(7)
N1 Cr1 Cl1 92.41(7)
C35 Cr1 Cl1 105.71(9)
C36 Cr1 Cl1 142.74(9)
C32 Cr1 Cl1 147.57(8)
C34 Cr1 Cl1 90.46(8)
C33 Cr1 Cl1 110.91(8)
C1 O1 Cr1 133.76(18)
C12 O2 C22 118.2(2)
C21 N1 C26 114.1(2)
C21 N1 Cr1 123.98(19)
C26 N1 Cr1 121.83(17)
O1 C1 C10 119.8(3)
O1 C1 C2 120.9(2)
C10 C1 C2 119.2(2)
C12 C11 C20 118.6(3)
C12 C11 C10 120.1(3)
C20 C11 C10 121.4(2)
N1 C21 C2 127.7(3)
C2 C3 C4 122.3(3)
C19 C20 C15 117.3(3)
C19 C20 C11 122.7(3)
C15 C20 C11 120.0(2)
C7 C8 C9 121.5(3)
C8 C9 C4 117.7(2)
C8 C9 C10 122.3(3)
C4 C9 C10 120.1(2)
C3 C2 C1 119.9(2)
C3 C2 C21 116.7(3)
C1 C2 C21 123.2(2)
O2 C12 C11 116.6(3)
O2 C12 C13 122.1(3)
C11 C12 C13 121.3(3)
C31 C26 C27 120.2(3)
C31 C26 N1 119.9(2)
C27 C26 N1 119.9(3)
C1 C10 C9 120.1(3)
C1 C10 C11 119.8(2)
C9 C10 C11 120.0(2)
C3 C4 C9 118.5(2)
C3 C4 C5 121.9(3)
C9 C4 C5 119.6(3)
C18 C19 C20 121.0(3)
C34 C33 C32 107.9(3)
C34 C33 C38 125.7(3)
C32 C33 C38 125.9(3)
C34 C33 Cr1 71.13(16)
C32 C33 Cr1 70.97(16)
C38 C33 Cr1 129.4(2)
C14 C15 C16 121.7(3)
C14 C15 C20 118.3(3)
C16 C15 C20 120.0(3)
C36 C32 C33 107.5(3)
C36 C32 C37 126.7(3)
C33 C32 C37 125.6(3)
C36 C32 Cr1 71.07(17)
C33 C32 Cr1 72.31(16)
C37 C32 Cr1 125.5(2)
C26 C27 C28 118.9(3)
C6 C5 C4 120.7(3)
C36 C35 C34 107.6(3)
C36 C35 C40 125.0(3)
C34 C35 C40 127.4(3)
C36 C35 Cr1 72.80(17)
C34 C35 Cr1 73.49(17)
C40 C35 Cr1 119.1(2)
C32 C36 C35 108.7(3)
C32 C36 C41 126.7(3)
C35 C36 C41 124.7(3)
C32 C36 Cr1 72.24(17)
C35 C36 Cr1 70.03(16)
C41 C36 Cr1 124.0(2)
C13 C14 C15 121.3(3)
C14 C13 C12 120.3(3)
C17 C16 C15 120.7(3)
C16 C17 C18 119.9(3)
C35 C34 C33 108.1(3)
C35 C34 C39 126.7(3)
C33 C34 C39 125.2(3)
C35 C34 Cr1 69.41(15)
C33 C34 Cr1 72.33(16)
C39 C34 Cr1 125.7(2)
C26 C31 C30 120.3(3)
C8 C7 C6 120.6(3)
C19 C18 C17 121.2(3)
C28 C29 C30 120.3(3)
C29 C28 C27 121.0(3)
C22 C23 C24 115.5(3)
C5 C6 C7 120.0(3)
O2 C22 C23 108.4(3)
C29 C30 C31 119.4(3)
C25 C24 C23 115.1(3)

loop_
_geom_bond_atom_site_label_1
_geom_bond_atom_site_label_2
_geom_bond_distance
Cr1 O1 1.9157(19)
Cr1 N1 2.066(2)
Cr1 C35 2.198(3)
Cr1 C36 2.234(3)
Cr1 C32 2.250(3)
Cr1 C34 2.252(3)
Cr1 C33 2.267(3)
Cr1 Cl1 2.3147(9)
O1 C1 1.313(3)
O2 C12 1.376(3)
O2 C22 1.439(3)
N1 C21 1.293(3)
N1 C26 1.440(3)
C1 C10 1.394(4)
C1 C2 1.437(4)
C11 C12 1.378(4)
C11 C20 1.427(4)
C11 C10 1.495(4)
C21 C2 1.440(4)
C3 C2 1.382(4)
C3 C4 1.393(4)
C20 C19 1.418(4)
C20 C15 1.423(4)
C8 C7 1.366(4)
C8 C9 1.418(4)
C9 C4 1.423(4)
C9 C10 1.431(4)
C12 C13 1.412(4)
C26 C31 1.379(4)
C26 C27 1.387(4)
C4 C5 1.426(4)
C19 C18 1.363(4)
C33 C34 1.417(4)
C33 C32 1.423(4)
C33 C38 1.508(4)
C15 C14 1.417(4)
C15 C16 1.419(4)
C32 C36 1.412(4)
C32 C37 1.507(5)
C27 C28 1.391(4)
C5 C6 1.360(4)
C35 C36 1.413(4)
C35 C34 1.417(4)
C35 C40 1.507(4)
C36 C41 1.509(4)
C14 C13 1.350(4)
C16 C17 1.349(4)
C17 C18 1.404(4)
C34 C39 1.498(4)
C31 C30 1.392(4)
C7 C6 1.411(5)
C29 C28 1.366(5)
C29 C30 1.379(5)
C23 C22 1.510(5)
C23 C24 1.539(5)
C25 C24 1.519(5)
